data_7213153
loop_
_publ_author_name
'Ariffin, Azhar'
'Blake, Alexander J.'
'Ewin, Richard A.'
'Li, Wan-Sheung'
'Simpkins, Nigel S.'

_publ_section_title
;
 The asymmetric synthesis of phosphorus- and sulfur-containing
 tricarbonyl(\h6-arene)chromium complexes using the chiral base approach
;
_journal_issue 21
_journal_name_full 'Journal of the Chemical Society, Perkin Transactions 1'
_journal_page_first 3177
_journal_paper_doi 10.1039/a905610f
_journal_year 1999
_chemical_formula_sum 'C24 H23 Cr O4 P Si'
_chemical_formula_weight 486.48
_chemical_name_systematic
; 

 ? 

;
_space_group_IT_number 92
_symmetry_cell_setting tetragonal
_symmetry_space_group_name_Hall 'P 4abw 2nw'
_symmetry_space_group_name_H-M 'P 41 21 2'
_atom_sites_solution_hydrogens 'introduced at calculated postions'
_atom_sites_solution_primary direct
_atom_sites_solution_secondary 'difference Fourier'
_audit_creation_method SHELXL-97
_cell_angle_alpha 90.00
_cell_angle_beta 90.00
_cell_angle_gamma 90.00
_cell_formula_units_Z 8
_cell_length_a 12.69(2)
_cell_length_b 12.69(2)
_cell_length_c 29.55(5)
_cell_measurement_reflns_used 15
_cell_measurement_temperature 150(2)
_cell_measurement_theta_max 14.0
_cell_measurement_theta_min 12.5
_cell_volume 4759(13)
_computing_cell_refinement 'STADI4 (Stoe & Cie, 1997a)'
_computing_data_collection 'STADI4 (Stoe & Cie, 1997a)'
_computing_data_reduction 'X-RED (Stoe & Cie, 1997b)'
_computing_molecular_graphics 'SHELXTL/PC (Sheldrick, 1994)'
_computing_publication_material 'SHELXL-97 (Sheldrick, 1997)'
_computing_structure_refinement 'SHELXL-97 (Sheldrick, 1997)'
_computing_structure_solution 'SHELXS-97 (Sheldrick, 1990)'
_diffrn_ambient_temperature 150(2)
_diffrn_measured_fraction_theta_full 0.996
_diffrn_measured_fraction_theta_max 0.996
_diffrn_measurement_device_type 'Stoe Stadi-4 four-circle'
_diffrn_measurement_method omega/theta
_diffrn_radiation_monochromator graphite
_diffrn_radiation_source 'fine-focus sealed tube'
_diffrn_radiation_type MoK\a
_diffrn_radiation_wavelength 0.71073
_diffrn_reflns_av_R_equivalents 0.1235
_diffrn_reflns_av_sigmaI/netI 0.1199
_diffrn_reflns_limit_h_max 12
_diffrn_reflns_limit_h_min -15
_diffrn_reflns_limit_k_max 15
_diffrn_reflns_limit_k_min -15
_diffrn_reflns_limit_l_max 35
_diffrn_reflns_limit_l_min -35
_diffrn_reflns_number 8953
_diffrn_reflns_theta_full 25.01
_diffrn_reflns_theta_max 25.01
_diffrn_reflns_theta_min 2.62
_diffrn_standards_decay_% 'variation +/-8.9'
_diffrn_standards_interval_time 60
_diffrn_standards_number 3
_exptl_absorpt_coefficient_mu 0.625
_exptl_absorpt_correction_T_max 0.862
_exptl_absorpt_correction_T_min 0.807
_exptl_absorpt_correction_type numerical
_exptl_crystal_colour yellow
_exptl_crystal_density_diffrn 1.358
_exptl_crystal_density_meas ?
_exptl_crystal_density_method 'not measured'
_exptl_crystal_description tablet
_exptl_crystal_F_000 2016
_exptl_crystal_size_max 0.40
_exptl_crystal_size_mid 0.30
_exptl_crystal_size_min 0.30
_refine_diff_density_max 0.68
_refine_diff_density_min -0.39
_refine_diff_density_rms 0.07
_refine_ls_abs_structure_details 'Flack, H.D. (1983), Acta Cryst. A39, 876-881'
_refine_ls_abs_structure_Flack -0.04(4)
_refine_ls_extinction_coef 0.00022(7)
_refine_ls_extinction_expression Fc^*^=kFc[1+0.001xFc^2^\l^3^/sin(2\q)]^-1/4^
_refine_ls_extinction_method SHELXL
_refine_ls_goodness_of_fit_ref 1.160
_refine_ls_hydrogen_treatment 'riding model'
_refine_ls_matrix_type full
_refine_ls_number_parameters 281
_refine_ls_number_reflns 4185
_refine_ls_number_restraints 16
_refine_ls_restrained_S_all 1.158
_refine_ls_R_factor_all 0.0877
_refine_ls_R_factor_gt 0.0536
_refine_ls_shift/su_max 0.001
_refine_ls_shift/su_mean 0.000
_refine_ls_structure_factor_coef Fsqd
_refine_ls_weighting_details 'w=1/[\s^2^(Fo^2^)+(0.020P)^2^+5.09P] where P=(Fo^2^+2Fc^2^)/3'
_refine_ls_weighting_scheme calc
_refine_ls_wR_factor_gt 0.0950
_refine_ls_wR_factor_ref 0.1081
_reflns_number_gt 3191
_reflns_number_total 4185
_reflns_threshold_expression >2sigma(I)
_cod_data_source_file 905610fsup1.cif
_cod_data_source_block (3)
_cod_depositor_comments
;
The following automatic conversions were performed:

'_exptl_crystal_density_meas' value 'not measured' was changed to '?'
- the value is perceived as not measured.

Automatic conversion script
Id: cif_fix_values 3008 2015-01-20 13:52:24Z robertas 

The following automatic conversions were performed:

'_refine_ls_weighting_scheme' value 'calc
w=1/[\s^2^(Fo^2^)+(0.020P)^2^+5.09P] where P=(Fo^2^+2Fc^2^)/3' was
changed to 'calc'. New tag '_refine_ls_weighting_details' was
created. The value of the new tag was set to
'w=1/[\s^2^(Fo^2^)+(0.020P)^2^+5.09P] where P=(Fo^2^+2Fc^2^)/3'.

Automatic conversion script
Id: cif_fix_values 3143 2015-03-26 13:38:13Z robertas 
;
_cod_original_sg_symbol_H-M P4(1)2(1)2
_cod_database_code 7213153

loop_
_symmetry_equiv_pos_as_xyz
'x, y, z'
'-x, -y, z+1/2'
'-y+1/2, x+1/2, z+1/4'
'y+1/2, -x+1/2, z+3/4'
'-x+1/2, y+1/2, -z+1/4'
'x+1/2, -y+1/2, -z+3/4'
'y, x, -z'
'-y, -x, -z+1/2'

loop_
_atom_site_label
_atom_site_type_symbol
_atom_site_fract_x
_atom_site_fract_y
_atom_site_fract_z
_atom_site_U_iso_or_equiv
_atom_site_adp_type
_atom_site_occupancy
_atom_site_calc_flag
_atom_site_refinement_flags
Cr Cr 0.53072(6) 0.90187(6) 0.12473(3) 0.0215(2) Uani 1 d .
C1 C 0.5415(4) 1.0736(3) 0.11337(15) 0.0180(11) Uani 1 d .
C2 C 0.4418(4) 1.0542(4) 0.13646(17) 0.0212(11) Uani 1 d .
C3 C 0.4487(4) 0.9964(4) 0.17744(18) 0.0265(12) Uani 1 d .
H3 H 0.3870 0.9823 0.1933 0.032 Uiso 1 calc R
C4 C 0.5446(4) 0.9596(4) 0.19510(17) 0.0265(11) Uani 1 d .
H4 H 0.5447 0.9207 0.2218 0.032 Uiso 1 calc R
C5 C 0.6391(4) 0.9805(4) 0.17343(18) 0.0256(12) Uani 1 d .
H5 H 0.7027 0.9576 0.1856 0.031 Uiso 1 calc R
C6 C 0.6361(3) 1.0373(4) 0.13244(17) 0.0218(11) Uani 1 d .
HA H 0.6991 1.0513 0.1175 0.026 Uiso 1 calc R
P P 0.54725(10) 1.14846(10) 0.06099(5) 0.0209(3) Uani 1 d .
O O 0.4552(3) 1.1313(3) 0.03099(11) 0.0269(8) Uani 1 d .
C7 C 0.5626(3) 1.2845(4) 0.07830(15) 0.0219(12) Uani 1 d D
C8 C 0.5971(3) 1.3120(4) 0.12115(18) 0.0269(12) Uani 1 d D
H8 H 0.6150 1.2596 0.1418 0.032 Uiso 1 calc R
C9 C 0.6051(3) 1.4172(4) 0.13363(18) 0.0308(13) Uani 1 d D
H9 H 0.6282 1.4351 0.1625 0.037 Uiso 1 calc R
C10 C 0.5788(3) 1.4947(4) 0.10326(18) 0.0347(15) Uani 1 d D
H10 H 0.5841 1.5652 0.1115 0.042 Uiso 1 calc R
C11 C 0.5447(4) 1.4683(4) 0.0608(2) 0.0392(14) Uani 1 d D
H11 H 0.5271 1.5210 0.0403 0.047 Uiso 1 calc R
C12 C 0.5362(4) 1.3638(4) 0.04824(18) 0.0335(13) Uani 1 d D
H12 H 0.5126 1.3467 0.0194 0.040 Uiso 1 calc R
C13 C 0.6707(4) 1.1109(3) 0.03472(15) 0.0221(11) Uani 1 d D
C14 C 0.7573(4) 1.1784(4) 0.03240(15) 0.0312(13) Uani 1 d D
H14 H 0.7546 1.2438 0.0466 0.037 Uiso 1 calc R
C15 C 0.8461(4) 1.1489(4) 0.00940(15) 0.0325(13) Uani 1 d D
H15 H 0.9035 1.1943 0.0080 0.039 Uiso 1 calc R
C16 C 0.8511(4) 1.0519(4) -0.01186(17) 0.0354(14) Uani 1 d D
H16 H 0.9113 1.0323 -0.0276 0.043 Uiso 1 calc R
C17 C 0.7655(4) 0.9844(4) -0.00941(17) 0.0297(13) Uani 1 d D
H17 H 0.7690 0.9187 -0.0233 0.036 Uiso 1 calc R
C18 C 0.6757(4) 1.0133(4) 0.01331(15) 0.0249(12) Uani 1 d D
H18 H 0.6183 0.9678 0.0144 0.030 Uiso 1 calc R
Si Si 0.30440(10) 1.10595(11) 0.12051(5) 0.0238(3) Uani 1 d .
C19 C 0.3103(4) 1.2512(4) 0.1124(2) 0.0385(16) Uani 1 d .
H19A H 0.2416 1.2770 0.1045 0.058 Uiso 1 calc R
H19B H 0.3589 1.2674 0.0885 0.058 Uiso 1 calc R
H19C H 0.3335 1.2840 0.1399 0.058 Uiso 1 calc R
C20 C 0.2452(4) 1.0368(4) 0.07157(19) 0.0308(13) Uani 1 d .
H20A H 0.1769 1.0659 0.0653 0.046 Uiso 1 calc R
H20B H 0.2383 0.9632 0.0784 0.046 Uiso 1 calc R
H20C H 0.2897 1.0454 0.0455 0.046 Uiso 1 calc R
C21 C 0.2194(4) 1.0811(5) 0.1709(2) 0.0386(15) Uani 1 d .
H21A H 0.1493 1.1058 0.1649 0.058 Uiso 1 calc R
H21B H 0.2476 1.1179 0.1966 0.058 Uiso 1 calc R
H21C H 0.2177 1.0069 0.1772 0.058 Uiso 1 calc R
C22 C 0.6330(4) 0.8239(4) 0.0957(2) 0.0339(14) Uani 1 d .
O22 O 0.6914(3) 0.7722(3) 0.07599(17) 0.0510(13) Uani 1 d .
C23 C 0.4878(4) 0.7771(4) 0.1503(2) 0.0303(13) Uani 1 d .
O23 O 0.4636(3) 0.6987(3) 0.16687(15) 0.0472(11) Uani 1 d .
C24 C 0.4498(4) 0.8682(4) 0.07433(19) 0.0275(12) Uani 1 d .
O24 O 0.4047(3) 0.8409(3) 0.04311(13) 0.0367(9) Uani 1 d .

loop_
_atom_site_aniso_label
_atom_site_aniso_U_11
_atom_site_aniso_U_22
_atom_site_aniso_U_33
_atom_site_aniso_U_23
_atom_site_aniso_U_13
_atom_site_aniso_U_12
Cr 0.0207(4) 0.0213(4) 0.0224(5) -0.0003(4) -0.0007(4) 0.0001(4)
C1 0.022(2) 0.017(2) 0.015(3) -0.0054(17) -0.001(2) -0.003(2)
C2 0.021(3) 0.021(3) 0.021(3) -0.011(2) 0.000(2) -0.003(2)
C3 0.030(3) 0.026(3) 0.024(3) -0.004(2) 0.004(2) 0.001(2)
C4 0.041(3) 0.022(3) 0.016(3) 0.003(2) -0.002(2) -0.001(2)
C5 0.024(3) 0.025(3) 0.027(3) 0.002(2) -0.008(2) 0.003(2)
C6 0.018(2) 0.019(2) 0.028(3) -0.003(2) 0.001(2) -0.006(2)
P 0.0198(7) 0.0239(7) 0.0188(7) -0.0006(5) 0.0015(6) -0.0002(6)
O 0.0242(19) 0.033(2) 0.023(2) -0.0030(15) -0.0036(16) -0.0021(16)
C7 0.016(3) 0.026(3) 0.024(3) -0.002(2) 0.002(2) -0.002(2)
C8 0.027(3) 0.025(3) 0.029(3) 0.000(2) 0.000(3) -0.006(2)
C9 0.031(3) 0.037(3) 0.024(3) -0.009(2) 0.001(2) -0.006(3)
C10 0.028(3) 0.020(3) 0.055(4) -0.002(3) 0.010(3) 0.002(2)
C11 0.044(3) 0.028(3) 0.046(4) 0.007(3) -0.002(3) 0.013(3)
C12 0.039(3) 0.033(3) 0.028(3) -0.002(3) 0.001(3) 0.008(3)
C13 0.023(3) 0.028(3) 0.015(3) 0.001(2) -0.002(2) 0.004(2)
C14 0.036(3) 0.028(3) 0.030(4) 0.001(2) 0.006(3) -0.005(2)
C15 0.027(3) 0.043(3) 0.028(3) 0.003(3) 0.004(2) -0.007(3)
C16 0.032(3) 0.038(3) 0.036(4) 0.003(3) 0.014(3) 0.010(3)
C17 0.035(3) 0.029(3) 0.025(3) -0.004(2) 0.001(2) 0.006(2)
C18 0.028(3) 0.028(3) 0.019(3) 0.001(2) 0.002(2) 0.001(2)
Si 0.0188(7) 0.0249(7) 0.0278(9) -0.0062(7) 0.0020(6) 0.0001(6)
C19 0.021(3) 0.031(3) 0.064(5) -0.011(3) 0.003(3) 0.006(2)
C20 0.025(3) 0.034(3) 0.034(4) -0.008(3) -0.002(2) 0.004(3)
C21 0.024(3) 0.046(4) 0.045(4) -0.001(3) 0.008(3) 0.007(3)
C22 0.023(3) 0.025(3) 0.054(4) -0.005(3) -0.006(3) -0.003(2)
O22 0.031(2) 0.051(3) 0.071(4) -0.027(2) -0.001(2) 0.011(2)
C23 0.027(3) 0.031(3) 0.033(4) 0.002(3) -0.004(3) 0.005(2)
O23 0.053(3) 0.034(2) 0.055(3) 0.013(2) -0.012(2) -0.011(2)
C24 0.030(3) 0.023(3) 0.030(3) 0.001(2) 0.005(3) 0.000(2)
O24 0.047(2) 0.035(2) 0.028(2) -0.0057(18) -0.008(2) -0.001(2)

loop_
_atom_type_symbol
_atom_type_description
_atom_type_scat_dispersion_real
_atom_type_scat_dispersion_imag
_atom_type_scat_source
C C 0.0033 0.0016 'International Tables Vol C Tables 4.2.6.8 and 6.1.1.4'
H H 0.0000 0.0000 'International Tables Vol C Tables 4.2.6.8 and 6.1.1.4'
O O 0.0106 0.0060 'International Tables Vol C Tables 4.2.6.8 and 6.1.1.4'
Si Si 0.0817 0.0704 'International Tables Vol C Tables 4.2.6.8 and 6.1.1.4'
P P 0.1023 0.0942 'International Tables Vol C Tables 4.2.6.8 and 6.1.1.4'
Cr Cr 0.3209 0.6236 'International Tables Vol C Tables 4.2.6.8 and 6.1.1.4'

loop_
_geom_angle_atom_site_label_1
_geom_angle_atom_site_label_2
_geom_angle_atom_site_label_3
_geom_angle
C23 Cr C22 86.5(2)
C23 Cr C24 88.2(2)
C22 Cr C24 83.8(3)
C23 Cr C6 144.6(2)
C22 Cr C6 92.3(2)
C24 Cr C6 127.0(2)
C23 Cr C1 158.6(2)
C22 Cr C1 114.5(2)
C24 Cr C1 98.0(2)
C6 Cr C1 37.21(17)
C23 Cr C4 85.5(2)
C22 Cr C4 124.0(2)
C24 Cr C4 150.9(2)
C6 Cr C4 66.02(19)
C1 Cr C4 79.11(18)
C23 Cr C3 92.2(2)
C22 Cr C3 160.9(2)
C24 Cr C3 115.2(2)
C6 Cr C3 77.87(18)
C1 Cr C3 66.64(18)
C4 Cr C3 36.90(19)
C23 Cr C5 107.6(2)
C22 Cr C5 96.1(2)
C24 Cr C5 164.2(2)
C6 Cr C5 37.24(19)
C1 Cr C5 67.54(19)
C4 Cr C5 36.37(19)
C3 Cr C5 66.1(2)
C23 Cr C2 121.6(2)
C22 Cr C2 151.6(2)
C24 Cr C2 92.5(2)
C6 Cr C2 67.59(16)
C1 Cr C2 38.04(17)
C4 Cr C2 67.24(19)
C3 Cr C2 36.82(18)
C5 Cr C2 80.02(17)
C6 C1 C2 119.9(4)
C6 C1 P 118.6(4)
C2 C1 P 121.4(4)
C6 C1 Cr 70.6(2)
C2 C1 Cr 73.0(3)
P C1 Cr 130.3(2)
C3 C2 C1 115.7(4)
C3 C2 Si 116.2(4)
C1 C2 Si 127.9(4)
C3 C2 Cr 70.1(3)
C1 C2 Cr 68.9(2)
Si C2 Cr 134.9(2)
C4 C3 C2 122.9(5)
C4 C3 Cr 71.0(3)
C2 C3 Cr 73.1(3)
C5 C4 C3 121.0(5)
C5 C4 Cr 72.4(3)
C3 C4 Cr 72.0(3)
C4 C5 C6 118.1(5)
C4 C5 Cr 71.2(3)
C6 C5 Cr 70.0(3)
C1 C6 C5 122.4(4)
C1 C6 Cr 72.1(3)
C5 C6 Cr 72.8(3)
O P C7 113.2(2)
O P C13 112.7(2)
C7 P C13 106.17(19)
O P C1 113.7(2)
C7 P C1 105.2(2)
C13 P C1 105.2(2)
C12 C7 C8 118.7(5)
C12 C7 P 119.1(4)
C8 C7 P 122.2(3)
C7 C8 C9 120.5(5)
C10 C9 C8 119.8(5)
C11 C10 C9 120.0(5)
C10 C11 C12 120.4(5)
C11 C12 C7 120.5(5)
C18 C13 C14 119.2(5)
C18 C13 P 117.9(3)
C14 C13 P 122.7(4)
C15 C14 C13 120.3(5)
C14 C15 C16 120.5(5)
C15 C16 C17 119.4(5)
C18 C17 C16 120.7(5)
C17 C18 C13 119.9(5)
C20 Si C19 112.6(3)
C20 Si C21 108.0(3)
C19 Si C21 107.1(3)
C20 Si C2 113.4(2)
C19 Si C2 109.5(2)
C21 Si C2 105.7(3)
O22 C22 Cr 175.5(5)
O23 C23 Cr 178.1(5)
O24 C24 Cr 174.9(5)

loop_
_geom_bond_atom_site_label_1
_geom_bond_atom_site_label_2
_geom_bond_distance
Cr C1 2.209(6)
Cr C2 2.265(6)
Cr C3 2.225(6)
Cr C4 2.212(6)
Cr C5 2.226(6)
Cr C6 2.190(6)
Cr C23 1.837(6)
Cr C22 1.843(6)
Cr C24 1.859(6)
C1 C2 1.459(7)
C2 C3 1.418(7)
C3 C4 1.404(7)
C4 C5 1.385(7)
C5 C6 1.410(7)
C1 C6 1.404(7)
C1 P 1.817(5)
P O 1.482(4)
P C7 1.811(6)
P C13 1.812(6)
C7 C12 1.383(6)
C7 C8 1.384(6)
C8 C9 1.389(6)
C9 C10 1.373(6)
C10 C11 1.369(7)
C11 C12 1.381(7)
C13 C18 1.392(6)
C13 C14 1.395(6)
C14 C15 1.369(7)
C15 C16 1.383(6)
C16 C17 1.385(6)
C17 C18 1.373(6)
C2 Si 1.922(6)
Si C20 1.851(6)
Si C19 1.860(6)
Si C21 1.865(6)
C22 O22 1.149(7)
C23 O23 1.150(6)
C24 O24 1.139(6)

loop_
_geom_torsion_atom_site_label_1
_geom_torsion_atom_site_label_2
_geom_torsion_atom_site_label_3
_geom_torsion_atom_site_label_4
_geom_torsion
C6 C1 C2 C3 -1.1(6)
P C1 C2 C3 -178.9(3)
C6 C1 C2 Si 173.9(3)
P C1 C2 Si -3.9(6)
C1 C2 C3 C4 -0.1(7)
Si C2 C3 C4 -175.7(4)
C2 C3 C4 C5 1.5(8)
C3 C4 C5 C6 -1.7(7)
C2 C1 C6 C5 0.9(7)
P C1 C6 C5 178.8(4)
C4 C5 C6 C1 0.5(7)
C6 C1 P O 146.9(3)
C2 C1 P O -35.3(4)
C6 C1 P C7 -88.8(4)
C2 C1 P C7 89.0(4)
C6 C1 P C13 23.1(4)
C2 C1 P C13 -159.1(3)
O P C7 C12 -34.8(4)
C13 P C7 C12 89.3(3)
C1 P C7 C12 -159.5(3)
O P C7 C8 143.2(3)
C13 P C7 C8 -92.6(3)
C1 P C7 C8 18.6(3)
C12 C7 C8 C9 -0.1(2)
P C7 C8 C9 -178.2(3)
C7 C8 C9 C10 -0.1(2)
C8 C9 C10 C11 0.0(5)
C9 C10 C11 C12 0.2(6)
C10 C11 C12 C7 -0.3(6)
C8 C7 C12 C11 0.3(5)
P C7 C12 C11 178.4(4)
O P C13 C18 -47.8(4)
C7 P C13 C18 -172.3(3)
C1 P C13 C18 76.5(3)
O P C13 C14 127.5(3)
C7 P C13 C14 3.1(3)
C1 P C13 C14 -108.1(3)
C18 C13 C14 C15 -0.1(2)
P C13 C14 C15 -175.4(3)
C13 C14 C15 C16 0.1(2)
C14 C15 C16 C17 -0.5(5)
C15 C16 C17 C18 0.9(6)
C16 C17 C18 C13 -0.9(6)
C14 C13 C18 C17 0.5(5)
P C13 C18 C17 176.0(4)
C3 C2 Si C20 -109.3(4)
C1 C2 Si C20 75.8(5)
C3 C2 Si C19 124.0(4)
C1 C2 Si C19 -51.0(5)
C3 C2 Si C21 8.9(4)
C1 C2 Si C21 -166.0(4)
